data_7202431
loop_
_publ_author_name
'Capacci-Daniel, Christina'
'Dehghan, Shoaleh'
'Wurster, Victoria M.'
'Basile, Joseph A.'
'Hiremath, Rupa'
'Sarjeant, Amy A.'
'Swift, Jennifer A.'

_publ_section_title
;
 Halogen/methyl exchange in a series of isostructural
 1,3-bis(m-dihalophenyl)ureas
;
_journal_issue 12
_journal_name_full CrystEngComm
_journal_page_first 1875
_journal_paper_doi 10.1039/b812138a
_journal_volume 10
_journal_year 2008
_chemical_formula_moiety 'C13 H10 I2 N2 O'
_chemical_formula_sum 'C13 H10 I2 N2 O'
_chemical_formula_weight 464.03
_chemical_melting_point 282.8
_chemical_name_common mIPU
_chemical_name_systematic '1,3-bis(m-iodophenyl) urea'
_space_group_IT_number 18
_symmetry_cell_setting orthorhombic
_symmetry_Int_Tables_number 18
_symmetry_space_group_name_Hall 'P 2 2ab'
_symmetry_space_group_name_H-M 'P 21 21 2'
_atom_sites_solution_hydrogens geom
_atom_sites_solution_primary direct
_atom_sites_solution_secondary difmap
_audit_creation_date
;
'Wed Jul 13 15:02:00 2005'
;
_audit_creation_method SHELXL-97
_cell_angle_alpha 90.00
_cell_angle_beta 90.00
_cell_angle_gamma 90.00
_cell_formula_units_Z 2
_cell_length_a 9.6345(11)
_cell_length_b 15.3998(14)
_cell_length_c 4.5673(8)
_cell_measurement_temperature 110
_cell_measurement_theta_max 27.9945
_cell_measurement_theta_min 3.9616
_cell_volume 677.65(15)
_computing_cell_refinement 'Oxford Diffraction CrysAlis RED'
_computing_data_collection 'Oxford Diffraction CrysAlis CCD'
_computing_data_reduction 'Oxford Diffraction CrysAlis RED'
_computing_molecular_graphics 'Sheldrick, G.M. (2000). SHELXTL v6.10.'
_computing_publication_material 'Sheldrick, G.M. (2000). SHELXTL v6.10.'
_computing_structure_refinement 'Sheldrick, G.M. (2000). SHELXTL v6.10.'
_computing_structure_solution 'Sheldrick, G.M. (2000). SHELXTL v6.10.'
_diffrn_ambient_temperature 110
_diffrn_detector_area_resol_mean 15.9890
_diffrn_measured_fraction_theta_full 0.996
_diffrn_measured_fraction_theta_max 0.996
_diffrn_measurement_details 'see scan set'
_diffrn_measurement_device Kappa
_diffrn_measurement_device_type Xcalibur3
_diffrn_measurement_method ' omega scans'
_diffrn_orient_matrix_UB_11 0.0063037809
_diffrn_orient_matrix_UB_12 -0.0667429280
_diffrn_orient_matrix_UB_13 0.0193207806
_diffrn_orient_matrix_UB_21 -0.0063538643
_diffrn_orient_matrix_UB_22 -0.0310473965
_diffrn_orient_matrix_UB_23 -0.0417361795
_diffrn_orient_matrix_UB_31 0.1550416368
_diffrn_orient_matrix_UB_32 0.0012334506
_diffrn_orient_matrix_UB_33 -0.0024948420
_diffrn_radiation_monochromator graphite
_diffrn_radiation_probe x-ray
_diffrn_radiation_type 'Mo K\a'
_diffrn_radiation_wavelength 0.71073
_diffrn_reflns_av_R_equivalents 0.0326
_diffrn_reflns_av_sigmaI/netI 0.0225
_diffrn_reflns_limit_h_max 12
_diffrn_reflns_limit_h_min -12
_diffrn_reflns_limit_k_max 20
_diffrn_reflns_limit_k_min -20
_diffrn_reflns_limit_l_max 5
_diffrn_reflns_limit_l_min -6
_diffrn_reflns_number 6763
_diffrn_reflns_resolution_max 0.76
_diffrn_reflns_theta_full 28.06
_diffrn_reflns_theta_max 28.06
_diffrn_reflns_theta_min 4.43
_diffrn_source 'Enhance (Mo) X-ray Source'
_diffrn_source_current 40
_diffrn_source_power 2
_diffrn_source_voltage 50
_diffrn_standards_interval_count 1
_diffrn_standards_interval_time 50
_exptl_absorpt_coefficient_mu 4.63032
_exptl_absorpt_correction_T_max 0.89283
_exptl_absorpt_correction_T_min 0.49796
_exptl_absorpt_correction_type numerical
_exptl_absorpt_process_details
;
CrysAlis RED, Oxford Diffraction Ltd.,
Version 1.171.27p5 beta (release 01-04-2005 CrysAlis171 .NET)
(compiled Apr 1 2005,17:53:34)
Analytical numeric absorption correction using a multifaceted crystal
model based on expressions derived by R.C. Clark & J.S. Reid.
;
_exptl_crystal_colour colorless
_exptl_crystal_density_diffrn 2.274
_exptl_crystal_density_method 'not measured'
_exptl_crystal_description needle
_exptl_crystal_F_000 432
_exptl_crystal_recrystallization_method benzene
_exptl_crystal_size_max 0.25850
_exptl_crystal_size_mid 0.07631
_exptl_crystal_size_min 0.00923
_refine_diff_density_max 0.750
_refine_diff_density_min -0.895
_refine_diff_density_rms 0.099
_refine_ls_abs_structure_details 'Flack H D (1983), Acta Cryst. A39, 876-881'
_refine_ls_abs_structure_Flack 0.04(3)
_refine_ls_extinction_method none
_refine_ls_goodness_of_fit_ref 1.073
_refine_ls_hydrogen_treatment constr
_refine_ls_matrix_type full
_refine_ls_number_parameters 83
_refine_ls_number_reflns 1641
_refine_ls_number_restraints 0
_refine_ls_restrained_S_all 1.073
_refine_ls_R_factor_all 0.0210
_refine_ls_R_factor_gt 0.0201
_refine_ls_shift/su_max 0.000
_refine_ls_shift/su_mean 0.000
_refine_ls_structure_factor_coef Fsqd
_refine_ls_weighting_details 'calc w=1/[\s^2^(Fo^2^)+(0.0150P)^2^+0.8840P] where P=(Fo^2^+2Fc^2^)/3'
_refine_ls_weighting_scheme calc
_refine_ls_wR_factor_gt 0.0413
_refine_ls_wR_factor_ref 0.0417
_reflns_number_gt 1605
_reflns_number_total 1641
_reflns_threshold_expression >2sigma(I)
_cod_data_source_file b812138a.txt
_cod_data_source_block mIPU
_cod_database_code 7202431
_audit_creation_method_reference
;
CrysAlis RED, Oxford Diffraction Ltd.,
Version 1.171.27p5 beta (release 01-04-2005 CrysAlis171 .NET)
(compiled Apr 1 2005,17:53:34)
;
_computing_data_collection_reference
;
CrysAlis CCD, Oxford Diffraction Ltd.,
Version 1.171.27p5 beta (release 01-04-2005 CrysAlis171 .NET)
(compiled Apr 1 2005,17:53:34)
;
_computing_cell_refinment_reference
;
CrysAlis RED, Oxford Diffraction Ltd.,
Version 1.171.27p5 beta (release 01-04-2005 CrysAlis171 .NET)
(compiled Apr 1 2005,17:53:34)
;
_computing_data_reduction_reference
;
CrysAlis RED, Oxford Diffraction Ltd.,
Version 1.171.27p5 beta (release 01-04-2005 CrysAlis171 .NET)
(compiled Apr 1 2005,17:53:34)
;
_cell_measurement_resolution_max 0.76

loop_
_symmetry_equiv_pos_as_xyz
'x, y, z'
'-x, -y, z'
'-x+1/2, y+1/2, -z'
'x+1/2, -y+1/2, -z'

loop_
_atom_site_label
_atom_site_type_symbol
_atom_site_fract_x
_atom_site_fract_y
_atom_site_fract_z
_atom_site_U_iso_or_equiv
_atom_site_adp_type
_atom_site_occupancy
_atom_site_symmetry_multiplicity
_atom_site_calc_flag
_atom_site_refinement_flags
_atom_site_disorder_assembly
_atom_site_disorder_group
I1 I 0.85282(2) 0.086243(12) 0.03574(5) 0.02056(7) Uani 1 1 d . . .
O1 O 1.0000 0.5000 0.5031(8) 0.0205(7) Uani 1 2 d S . .
N1 N 0.9452(3) 0.43330(14) 0.0689(6) 0.0120(5) Uani 1 1 d . . .
H1N H 0.9594 0.4334 -0.1214 0.014 Uiso 1 1 calc R . .
C1 C 1.0000 0.5000 0.2315(10) 0.0121(8) Uani 1 2 d S . .
C2 C 0.8670(3) 0.36438(19) 0.1911(6) 0.0120(6) Uani 1 1 d . . .
C3 C 0.8912(3) 0.28076(19) 0.0844(7) 0.0129(6) Uani 1 1 d . . .
H3A H 0.9608 0.2709 -0.0593 0.016 Uiso 1 1 calc R . .
C4 C 0.8122(3) 0.2122(2) 0.1912(7) 0.0141(6) Uani 1 1 d . . .
C5 C 0.7092(3) 0.2251(2) 0.4002(7) 0.0161(6) Uani 1 1 d . . .
H5A H 0.6554 0.1779 0.4712 0.019 Uiso 1 1 calc R . .
C6 C 0.6870(3) 0.3091(2) 0.5024(8) 0.0163(6) Uani 1 1 d . . .
H6A H 0.6174 0.3190 0.6459 0.020 Uiso 1 1 calc R . .
C7 C 0.7645(3) 0.3787(2) 0.3993(7) 0.0143(6) Uani 1 1 d . . .
H7A H 0.7475 0.4356 0.4706 0.017 Uiso 1 1 calc R . .

loop_
_atom_site_aniso_label
_atom_site_aniso_U_11
_atom_site_aniso_U_22
_atom_site_aniso_U_33
_atom_site_aniso_U_23
_atom_site_aniso_U_13
_atom_site_aniso_U_12
I1 0.02301(10) 0.00986(8) 0.02883(11) -0.00176(8) -0.00047(9) -0.00195(9)
O1 0.0296(17) 0.0227(15) 0.0093(17) 0.000 0.000 -0.0111(13)
N1 0.0126(11) 0.0102(11) 0.0131(11) 0.0013(10) 0.0012(11) -0.0019(9)
C1 0.015(2) 0.0093(19) 0.012(2) 0.000 0.000 0.0007(16)
C2 0.0122(15) 0.0138(13) 0.0101(13) 0.0014(10) -0.0032(13) -0.0009(12)
C3 0.0131(14) 0.0150(13) 0.0107(14) 0.0010(11) -0.0002(11) 0.0001(10)
C4 0.0163(16) 0.0106(14) 0.0155(15) 0.0020(12) -0.0035(12) 0.0000(11)
C5 0.0133(14) 0.0183(14) 0.0168(16) 0.0031(12) -0.0004(12) -0.0035(12)
C6 0.0148(14) 0.0223(14) 0.0117(16) -0.0004(13) 0.0004(12) -0.0010(11)
C7 0.0161(15) 0.0137(13) 0.0131(15) -0.0015(11) -0.0013(12) 0.0023(12)

loop_
_atom_type_symbol
_atom_type_description
_atom_type_scat_dispersion_real
_atom_type_scat_dispersion_imag
_atom_type_scat_source
C C 0.0033 0.0016 'International Tables Vol C Tables 4.2.6.8 and 6.1.1.4'
H H 0.0000 0.0000 'International Tables Vol C Tables 4.2.6.8 and 6.1.1.4'
N N 0.0061 0.0033 'International Tables Vol C Tables 4.2.6.8 and 6.1.1.4'
O O 0.0106 0.0060 'International Tables Vol C Tables 4.2.6.8 and 6.1.1.4'
I I -0.4742 1.8119 'International Tables Vol C Tables 4.2.6.8 and 6.1.1.4'

loop_
_exptl_crystal_face_index_h
_exptl_crystal_face_index_k
_exptl_crystal_face_index_l
_exptl_crystal_face_perp_dist
0.00 -1.00 6.00 0.2585
13.00 4.00 0.00 0.0185
13.00 -7.00 0.00 0.0169
-13.00 -4.00 0.00 0.0154
0.00 -22.00 0.00 0.0277
0.00 22.00 0.00 0.0108
2.00 4.00 -6.00 0.2535
-13.00 7.00 0.00 0.0092

loop_
_geom_angle_atom_site_label_1
_geom_angle_atom_site_label_2
_geom_angle_atom_site_label_3
_geom_angle
_geom_angle_site_symmetry_1
_geom_angle_site_symmetry_3
_geom_angle_publ_flag
C1 N1 C2 123.5(3) . . ?
C1 N1 H1N 118.2 . . ?
C2 N1 H1N 118.2 . . ?
O1 C1 N1 122.74(19) . 2_765 ?
O1 C1 N1 122.74(19) . . ?
N1 C1 N1 114.5(4) 2_765 . ?
C7 C2 C3 120.3(3) . . ?
C7 C2 N1 122.0(3) . . ?
C3 C2 N1 117.7(3) . . ?
C4 C3 C2 119.1(3) . . ?
C4 C3 H3A 120.4 . . ?
C2 C3 H3A 120.4 . . ?
C3 C4 C5 121.5(3) . . ?
C3 C4 I1 118.7(2) . . ?
C5 C4 I1 119.8(2) . . ?
C6 C5 C4 118.2(3) . . ?
C6 C5 H5A 120.9 . . ?
C4 C5 H5A 120.9 . . ?
C7 C6 C5 121.4(3) . . ?
C7 C6 H6A 119.3 . . ?
C5 C6 H6A 119.3 . . ?
C6 C7 C2 119.5(3) . . ?
C6 C7 H7A 120.3 . . ?
C2 C7 H7A 120.3 . . ?

loop_
_geom_bond_atom_site_label_1
_geom_bond_atom_site_label_2
_geom_bond_distance
_geom_bond_site_symmetry_2
_geom_bond_publ_flag
I1 C4 2.102(3) . ?
O1 C1 1.240(6) . ?
N1 C1 1.373(3) . ?
N1 C2 1.416(4) . ?
N1 H1N 0.8800 . ?
C1 N1 1.373(3) 2_765 ?
C2 C7 1.389(4) . ?
C2 C3 1.397(4) . ?
C3 C4 1.390(4) . ?
C3 H3A 0.9500 . ?
C4 C5 1.392(4) . ?
C5 C6 1.391(4) . ?
C5 H5A 0.9500 . ?
C6 C7 1.388(4) . ?
C6 H6A 0.9500 . ?
C7 H7A 0.9500 . ?

loop_
_geom_torsion_atom_site_label_1
_geom_torsion_atom_site_label_2
_geom_torsion_atom_site_label_3
_geom_torsion_atom_site_label_4
_geom_torsion
_geom_torsion_site_symmetry_1
_geom_torsion_site_symmetry_2
_geom_torsion_site_symmetry_3
_geom_torsion_site_symmetry_4
_geom_torsion_publ_flag
C2 N1 C1 O1 9.0(3) . . . . ?
C2 N1 C1 N1 -171.0(3) . . . 2_765 ?
C1 N1 C2 C7 44.1(4) . . . . ?
C1 N1 C2 C3 -139.0(2) . . . . ?
C7 C2 C3 C4 -0.5(4) . . . . ?
N1 C2 C3 C4 -177.4(3) . . . . ?
C2 C3 C4 C5 0.4(5) . . . . ?
C2 C3 C4 I1 -178.6(2) . . . . ?
C3 C4 C5 C6 -0.3(5) . . . . ?
I1 C4 C5 C6 178.7(2) . . . . ?
C4 C5 C6 C7 0.3(5) . . . . ?
C5 C6 C7 C2 -0.4(5) . . . . ?
C3 C2 C7 C6 0.5(5) . . . . ?
N1 C2 C7 C6 177.3(3) . . . . ?
